data_4337959
loop_
_publ_author_name
'Hering, Christian'
'Hertrich, Maximilian'
'Schulz, Axel'
'Villinger, Alexander'

_publ_section_title
;
 Azidophosphenium Cations: Versatile Reagents in Inorganic Synthesis.
;
_journal_issue 7
_journal_name_full 'Inorganic chemistry'
_journal_page_first 3880
_journal_paper_doi 10.1021/ic500332s
_journal_volume 53
_journal_year 2014
_chemical_formula_moiety 'C6 H14 N4 P, Ga Cl4'
_chemical_formula_sum 'C6 H14 Cl4 Ga N4 P'
_chemical_formula_weight 384.70
_chemical_name_systematic
;
 Diisopropylaminoazidophosphenium tetrachloridogallate
;
_space_group_IT_number 15
_symmetry_cell_setting monoclinic
_symmetry_Int_Tables_number 15
_symmetry_space_group_name_Hall '-C 2yc'
_symmetry_space_group_name_H-M 'C 1 2/c 1'
_atom_sites_solution_hydrogens geom
_atom_sites_solution_primary direct
_atom_sites_solution_secondary difmap
_audit_creation_method SHELXL-97
_cell_angle_alpha 90.00
_cell_angle_beta 113.0320(10)
_cell_angle_gamma 90.00
_cell_formula_units_Z 8
_cell_length_a 27.5006(6)
_cell_length_b 10.3670(2)
_cell_length_c 11.8807(3)
_cell_measurement_reflns_used 9915
_cell_measurement_temperature 173(2)
_cell_measurement_theta_max 69.971
_cell_measurement_theta_min 6.210
_cell_volume 3117.17(12)
_computing_cell_refinement 'Bruker Apex V7.51A'
_computing_data_collection 'Bruker Apex V7.51A'
_computing_data_reduction 'Bruker SAINT'
_computing_molecular_graphics 'ORTEP-3v2.01 (Farrugia, 1997)'
_computing_publication_material SHELXL-97
_computing_structure_refinement 'SHELXL-97 (Sheldrick, 1997)'
_computing_structure_solution 'SHELXS-97 (Sheldrick, 1997)'
_diffrn_ambient_temperature 173(2)
_diffrn_measured_fraction_theta_full 0.999
_diffrn_measured_fraction_theta_max 0.999
_diffrn_measurement_device_type 'Bruker-Nonius Apex X8-CCD-diffractometer'
_diffrn_measurement_method 'phi and omega scans'
_diffrn_radiation_monochromator graphite
_diffrn_radiation_source 'sealed tube'
_diffrn_radiation_type MoK\a
_diffrn_radiation_wavelength 0.71073
_diffrn_reflns_av_R_equivalents 0.0294
_diffrn_reflns_av_sigmaI/netI 0.0235
_diffrn_reflns_limit_h_max 44
_diffrn_reflns_limit_h_min -43
_diffrn_reflns_limit_k_max 16
_diffrn_reflns_limit_k_min -16
_diffrn_reflns_limit_l_max 17
_diffrn_reflns_limit_l_min -19
_diffrn_reflns_number 34960
_diffrn_reflns_theta_full 35.00
_diffrn_reflns_theta_max 35.00
_diffrn_reflns_theta_min 1.61
_exptl_absorpt_coefficient_mu 2.535
_exptl_absorpt_correction_T_max 0.7679
_exptl_absorpt_correction_T_min 0.2814
_exptl_absorpt_correction_type multi-scan
_exptl_absorpt_process_details '(SADABS; Sheldrick, 2004)'
_exptl_crystal_density_diffrn 1.639
_exptl_crystal_density_method 'not measured'
_exptl_crystal_F_000 1536
_exptl_crystal_size_max 0.67
_exptl_crystal_size_mid 0.43
_exptl_crystal_size_min 0.11
_refine_diff_density_max 0.447
_refine_diff_density_min -0.357
_refine_diff_density_rms 0.080
_refine_ls_extinction_method none
_refine_ls_goodness_of_fit_ref 1.029
_refine_ls_hydrogen_treatment constr
_refine_ls_matrix_type full
_refine_ls_number_parameters 149
_refine_ls_number_reflns 6867
_refine_ls_number_restraints 0
_refine_ls_restrained_S_all 1.029
_refine_ls_R_factor_all 0.0376
_refine_ls_R_factor_gt 0.0242
_refine_ls_shift/su_max 0.001
_refine_ls_shift/su_mean 0.000
_refine_ls_structure_factor_coef Fsqd
_refine_ls_weighting_details 'calc w=1/[\s^2^(Fo^2^)+(0.0287P)^2^+0.8586P] where P=(Fo^2^+2Fc^2^)/3'
_refine_ls_weighting_scheme calc
_refine_ls_wR_factor_gt 0.0557
_refine_ls_wR_factor_ref 0.0613
_reflns_number_gt 5488
_reflns_number_total 6867
_reflns_threshold_expression >2\s(I)
_cod_data_source_file ic500332s_si_001.cif
_cod_data_source_block ch_mfh3_[iPr2NPN3][GaCl4]_2iPr[GaCl4]
_cod_depositor_comments 'Adding full bibliography for 4337958--4337967.cif.'
_cod_original_sg_symbol_H-M 'C 2/c'
_cod_database_code 4337959

loop_
_symmetry_equiv_pos_as_xyz
'x, y, z'
'-x, y, -z+1/2'
'x+1/2, y+1/2, z'
'-x+1/2, y+1/2, -z+1/2'
'-x, -y, -z'
'x, -y, z-1/2'
'-x+1/2, -y+1/2, -z'
'x+1/2, -y+1/2, z-1/2'

loop_
_atom_site_label
_atom_site_type_symbol
_atom_site_fract_x
_atom_site_fract_y
_atom_site_fract_z
_atom_site_U_iso_or_equiv
_atom_site_adp_type
_atom_site_occupancy
_atom_site_symmetry_multiplicity
_atom_site_calc_flag
_atom_site_refinement_flags
N1 N 0.07788(4) 0.66318(10) 0.49188(10) 0.0311(2) Uani 1 1 d .
N2 N 0.05544(4) 0.56018(10) 0.44566(9) 0.0306(2) Uani 1 1 d .
N3 N 0.02975(5) 0.47660(13) 0.40034(13) 0.0462(3) Uani 1 1 d .
N4 N 0.14724(4) 0.80744(8) 0.63849(8) 0.02304(16) Uani 1 1 d .
P1 P 0.142306(12) 0.66746(3) 0.57823(3) 0.02416(6) Uani 1 1 d .
C1 C 0.20325(4) 0.83952(11) 0.72250(10) 0.0262(2) Uani 1 1 d .
H1 H 0.2261 0.7659 0.7188 0.031 Uiso 1 1 calc R
C2 C 0.20735(5) 0.84895(15) 0.85353(11) 0.0377(3) Uani 1 1 d .
H2A H 0.1848 0.9194 0.8601 0.056 Uiso 1 1 calc R
H2B H 0.2441 0.8660 0.9081 0.056 Uiso 1 1 calc R
H2C H 0.1958 0.7675 0.8769 0.056 Uiso 1 1 calc R
C3 C 0.22270(5) 0.95938(12) 0.67899(12) 0.0327(2) Uani 1 1 d .
H3A H 0.2202 0.9458 0.5953 0.049 Uiso 1 1 calc R
H3B H 0.2596 0.9761 0.7330 0.049 Uiso 1 1 calc R
H3C H 0.2008 1.0334 0.6806 0.049 Uiso 1 1 calc R
C4 C 0.10588(4) 0.90709(11) 0.62759(11) 0.0277(2) Uani 1 1 d .
H4 H 0.1246 0.9802 0.6822 0.033 Uiso 1 1 calc R
C5 C 0.06551(5) 0.85659(14) 0.67555(14) 0.0398(3) Uani 1 1 d .
H5A H 0.0422 0.7942 0.6173 0.060 Uiso 1 1 calc R
H5B H 0.0444 0.9287 0.6853 0.060 Uiso 1 1 calc R
H5C H 0.0839 0.8145 0.7548 0.060 Uiso 1 1 calc R
C6 C 0.08166(5) 0.96154(12) 0.49821(12) 0.0367(3) Uani 1 1 d .
H6A H 0.1098 0.9924 0.4740 0.055 Uiso 1 1 calc R
H6B H 0.0581 1.0334 0.4959 0.055 Uiso 1 1 calc R
H6C H 0.0614 0.8939 0.4416 0.055 Uiso 1 1 calc R
Ga1 Ga 0.124686(5) 0.686723(11) 0.220062(11) 0.02351(4) Uani 1 1 d .
Cl1 Cl 0.047427(12) 0.76737(4) 0.17801(3) 0.03970(7) Uani 1 1 d .
Cl2 Cl 0.124228(16) 0.48597(3) 0.27698(3) 0.04121(8) Uani 1 1 d .
Cl3 Cl 0.145969(13) 0.69192(3) 0.06326(3) 0.03642(7) Uani 1 1 d .
Cl4 Cl 0.183736(13) 0.78725(3) 0.37302(3) 0.03664(7) Uani 1 1 d .

loop_
_atom_site_aniso_label
_atom_site_aniso_U_11
_atom_site_aniso_U_22
_atom_site_aniso_U_33
_atom_site_aniso_U_23
_atom_site_aniso_U_13
_atom_site_aniso_U_12
N1 0.0297(5) 0.0273(5) 0.0303(5) -0.0027(4) 0.0054(4) 0.0016(4)
N2 0.0284(5) 0.0315(5) 0.0305(5) -0.0006(4) 0.0098(4) 0.0017(4)
N3 0.0371(6) 0.0394(6) 0.0566(7) -0.0084(6) 0.0125(5) -0.0061(5)
N4 0.0218(4) 0.0227(4) 0.0235(4) 0.0006(3) 0.0077(3) 0.0023(3)
P1 0.02537(13) 0.02198(12) 0.02564(13) 0.00083(9) 0.01055(10) 0.00300(10)
C1 0.0208(4) 0.0284(5) 0.0268(5) 0.0013(4) 0.0065(4) 0.0018(4)
C2 0.0334(6) 0.0486(7) 0.0255(5) 0.0033(5) 0.0055(5) -0.0012(6)
C3 0.0313(6) 0.0309(6) 0.0365(6) -0.0027(5) 0.0139(5) -0.0049(5)
C4 0.0245(5) 0.0239(5) 0.0315(5) -0.0020(4) 0.0076(4) 0.0061(4)
C5 0.0325(6) 0.0408(7) 0.0512(8) -0.0035(6) 0.0221(6) 0.0063(5)
C6 0.0360(6) 0.0285(6) 0.0360(6) 0.0035(5) 0.0037(5) 0.0086(5)
Ga1 0.02580(6) 0.02318(6) 0.02394(6) -0.00159(4) 0.01233(5) -0.00155(4)
Cl1 0.02699(14) 0.04562(18) 0.04771(18) 0.00450(14) 0.01594(13) 0.00489(12)
Cl2 0.0643(2) 0.02354(13) 0.05037(19) 0.00309(12) 0.03815(17) 0.00131(13)
Cl3 0.04232(16) 0.04512(17) 0.02849(13) -0.00034(11) 0.02108(12) -0.00237(13)
Cl4 0.03602(15) 0.04345(16) 0.02833(13) -0.00915(12) 0.01029(11) -0.00898(12)

loop_
_atom_type_symbol
_atom_type_description
_atom_type_scat_dispersion_real
_atom_type_scat_dispersion_imag
_atom_type_scat_source
C C 0.0033 0.0016 'International Tables Vol C Tables 4.2.6.8 and 6.1.1.4'
H H 0.0000 0.0000 'International Tables Vol C Tables 4.2.6.8 and 6.1.1.4'
N N 0.0061 0.0033 'International Tables Vol C Tables 4.2.6.8 and 6.1.1.4'
P P 0.1023 0.0942 'International Tables Vol C Tables 4.2.6.8 and 6.1.1.4'
Cl Cl 0.1484 0.1585 'International Tables Vol C Tables 4.2.6.8 and 6.1.1.4'
Ga Ga 0.2307 1.6083 'International Tables Vol C Tables 4.2.6.8 and 6.1.1.4'

loop_
_geom_angle_atom_site_label_1
_geom_angle_atom_site_label_2
_geom_angle_atom_site_label_3
_geom_angle
_geom_angle_site_symmetry_1
_geom_angle_site_symmetry_3
N2 N1 P1 121.19(9) . .
N3 N2 N1 171.36(13) . .
C4 N4 C1 116.58(8) . .
C4 N4 P1 130.95(8) . .
C1 N4 P1 112.44(7) . .
N4 P1 N1 100.57(5) . .
N4 P1 Cl2 97.92(4) . 6_566
N1 P1 Cl2 90.38(4) . 6_566
N4 P1 Cl4 89.77(4) . .
N1 P1 Cl4 98.40(4) . .
Cl2 P1 Cl4 167.109(13) 6_566 .
N4 P1 Cl3 158.00(4) . 6_566
N1 P1 Cl3 89.20(4) . 6_566
Cl2 P1 Cl3 62.046(9) 6_566 6_566
Cl4 P1 Cl3 108.411(10) . 6_566
N4 P1 Cl2 143.73(4) . .
N1 P1 Cl2 72.47(4) . .
Cl2 P1 Cl2 117.314(9) 6_566 .
Cl4 P1 Cl2 57.454(8) . .
Cl3 P1 Cl2 58.051(8) 6_566 .
N4 C1 C2 109.83(9) . .
N4 C1 C3 111.03(9) . .
C2 C1 C3 113.62(10) . .
N4 C1 H1 107.4 . .
C2 C1 H1 107.4 . .
C3 C1 H1 107.4 . .
C1 C2 H2A 109.5 . .
C1 C2 H2B 109.5 . .
H2A C2 H2B 109.5 . .
C1 C2 H2C 109.5 . .
H2A C2 H2C 109.5 . .
H2B C2 H2C 109.5 . .
C1 C3 H3A 109.5 . .
C1 C3 H3B 109.5 . .
H3A C3 H3B 109.5 . .
C1 C3 H3C 109.5 . .
H3A C3 H3C 109.5 . .
H3B C3 H3C 109.5 . .
N4 C4 C6 111.02(9) . .
N4 C4 C5 111.63(10) . .
C6 C4 C5 114.13(11) . .
N4 C4 H4 106.5 . .
C6 C4 H4 106.5 . .
C5 C4 H4 106.5 . .
C4 C5 H5A 109.5 . .
C4 C5 H5B 109.5 . .
H5A C5 H5B 109.5 . .
C4 C5 H5C 109.5 . .
H5A C5 H5C 109.5 . .
H5B C5 H5C 109.5 . .
C4 C6 H6A 109.5 . .
C4 C6 H6B 109.5 . .
H6A C6 H6B 109.5 . .
C4 C6 H6C 109.5 . .
H6A C6 H6C 109.5 . .
H6B C6 H6C 109.5 . .
Cl1 Ga1 Cl3 111.468(14) . .
Cl1 Ga1 Cl4 110.786(14) . .
Cl3 Ga1 Cl4 110.082(14) . .
Cl1 Ga1 Cl2 108.448(14) . .
Cl3 Ga1 Cl2 109.033(13) . .
Cl4 Ga1 Cl2 106.885(15) . .
Ga1 Cl2 P1 79.091(10) . .
Ga1 Cl4 P1 94.365(12) . .

loop_
_geom_bond_atom_site_label_1
_geom_bond_atom_site_label_2
_geom_bond_distance
_geom_bond_site_symmetry_2
N1 N2 1.2480(14) .
N1 P1 1.6647(11) .
N2 N3 1.1144(16) .
N4 C4 1.5041(14) .
N4 C1 1.5087(14) .
N4 P1 1.6003(9) .
P1 Cl2 3.0448(4) 6_566
P1 Cl4 3.3103(4) .
P1 Cl3 3.7332(4) 6_566
P1 Cl2 3.8994(4) .
C1 C2 1.5193(17) .
C1 C3 1.5211(17) .
C1 H1 1.0000 .
C2 H2A 0.9800 .
C2 H2B 0.9800 .
C2 H2C 0.9800 .
C3 H3A 0.9800 .
C3 H3B 0.9800 .
C3 H3C 0.9800 .
C4 C6 1.5245(17) .
C4 C5 1.5254(18) .
C4 H4 1.0000 .
C5 H5A 0.9800 .
C5 H5B 0.9800 .
C5 H5C 0.9800 .
C6 H6A 0.9800 .
C6 H6B 0.9800 .
C6 H6C 0.9800 .
Ga1 Cl1 2.1523(3) .
Ga1 Cl3 2.1608(3) .
Ga1 Cl4 2.1717(3) .
Ga1 Cl2 2.1899(3) .

loop_
_geom_torsion_atom_site_label_1
_geom_torsion_atom_site_label_2
_geom_torsion_atom_site_label_3
_geom_torsion_atom_site_label_4
_geom_torsion
_geom_torsion_site_symmetry_1
_geom_torsion_site_symmetry_4
P1 N1 N2 N3 171.6(9) . .
C4 N4 P1 N1 2.81(11) . .
C1 N4 P1 N1 -179.14(7) . .
C4 N4 P1 Cl2 -89.07(10) . 6_566
C1 N4 P1 Cl2 88.98(7) . 6_566
C4 N4 P1 Cl4 101.31(10) . .
C1 N4 P1 Cl4 -80.64(7) . .
C4 N4 P1 Cl3 -112.28(11) . 6_566
C1 N4 P1 Cl3 65.77(13) . 6_566
C4 N4 P1 Cl2 77.51(12) . .
C1 N4 P1 Cl2 -104.44(8) . .
N2 N1 P1 N4 -166.75(10) . .
N2 N1 P1 Cl2 -68.62(10) . 6_566
N2 N1 P1 Cl4 101.91(10) . .
N2 N1 P1 Cl3 -6.58(10) . 6_566
N2 N1 P1 Cl2 50.01(9) . .
C4 N4 C1 C2 64.87(13) . .
P1 N4 C1 C2 -113.49(10) . .
C4 N4 C1 C3 -61.65(12) . .
P1 N4 C1 C3 120.00(9) . .
C1 N4 C4 C6 115.19(11) . .
P1 N4 C4 C6 -66.82(13) . .
C1 N4 C4 C5 -116.24(11) . .
P1 N4 C4 C5 61.74(14) . .
Cl1 Ga1 Cl2 P1 -80.438(13) . .
Cl3 Ga1 Cl2 P1 158.015(12) . .
Cl4 Ga1 Cl2 P1 39.049(12) . .
N4 P1 Cl2 Ga1 0.62(6) . .
N1 P1 Cl2 Ga1 84.57(4) . .
Cl2 P1 Cl2 Ga1 165.632(10) 6_566 .
Cl4 P1 Cl2 Ga1 -27.980(10) . .
Cl3 P1 Cl2 Ga1 -175.074(15) 6_566 .
Cl1 Ga1 Cl4 P1 71.013(15) . .
Cl3 Ga1 Cl4 P1 -165.238(12) . .
Cl2 Ga1 Cl4 P1 -46.954(14) . .
N4 P1 Cl4 Ga1 -135.78(4) . .
N1 P1 Cl4 Ga1 -35.13(4) . .
Cl2 P1 Cl4 Ga1 97.37(6) 6_566 .
Cl3 P1 Cl4 Ga1 56.835(15) 6_566 .
Cl2 P1 Cl4 Ga1 27.767(10) . .
